data_7213476
loop_
_publ_author_name
'Norrild, Jens Chr.'
'S\/otofte, Inger'

_publ_section_title
;
 Crystal structures of 2-(N,N-dimethylaminoalkyl)ferroceneboronic acids
 and their diol derivatives. The quest for a B--N intramolecular bond in
 the solid state
;
_journal_issue 5
_journal_name_full 'Journal of the Chemical Society, Perkin Transactions 2'
_journal_page_first 727
_journal_paper_doi 10.1039/b102377m
_journal_year 2001
_chemical_formula_sum 'C13 H18 B Fe N O2'
_chemical_formula_weight 286.94
_chemical_name_systematic
; 
? 
;
_space_group_IT_number 29
_symmetry_space_group_name_Hall 'P 2c -2ac'
_symmetry_space_group_name_H-M 'P c a 21'
_atom_sites_solution_hydrogens geom
_atom_sites_solution_primary direct
_atom_sites_solution_secondary difmap
_audit_creation_method SHELXL
_cell_angle_alpha 90.00
_cell_angle_beta 90.00
_cell_angle_gamma 90.00
_cell_formula_units_Z 8
_cell_length_a 21.431(4)
_cell_length_b 6.1956(12)
_cell_length_c 20.414(4)
_cell_measurement_temperature 120(2)
_cell_volume 2710.5(9)
_computing_structure_refinement 'SHELXL-93 (Sheldrick, 1993)'
_computing_structure_solution 'SHELXS-86 (Sheldrick, 1990)'
_diffrn_ambient_temperature 120(2)
_diffrn_radiation_monochromator graphite
_diffrn_radiation_source 'fine-focus sealed tube'
_diffrn_radiation_type MoK\a
_diffrn_radiation_wavelength 0.71073
_diffrn_reflns_av_R_equivalents 0.1247
_diffrn_reflns_av_sigmaI/netI 0.1783
_diffrn_reflns_limit_h_max 29
_diffrn_reflns_limit_h_min -20
_diffrn_reflns_limit_k_max 8
_diffrn_reflns_limit_k_min -8
_diffrn_reflns_limit_l_max 26
_diffrn_reflns_limit_l_min -28
_diffrn_reflns_number 17557
_diffrn_reflns_theta_max 29.71
_diffrn_reflns_theta_min 1.90
_exptl_absorpt_coefficient_mu 1.104
_exptl_crystal_density_diffrn 1.406
_exptl_crystal_F_000 1200
_refine_diff_density_max 1.310
_refine_diff_density_min -0.548
_refine_diff_density_rms 0.123
_refine_ls_abs_structure_details 'Flack H D (1983), Acta Cryst. A39, 876-881'
_refine_ls_abs_structure_Flack 0.47(3)
_refine_ls_extinction_method none
_refine_ls_goodness_of_fit_all 1.052
_refine_ls_goodness_of_fit_obs 1.133
_refine_ls_matrix_type full
_refine_ls_number_parameters 325
_refine_ls_number_reflns 6844
_refine_ls_number_restraints 1
_refine_ls_restrained_S_all 1.052
_refine_ls_restrained_S_obs 1.133
_refine_ls_R_factor_all 0.1632
_refine_ls_R_factor_obs 0.0788
_refine_ls_shift/esd_max 0.001
_refine_ls_shift/esd_mean 0.000
_refine_ls_structure_factor_coef Fsqd
_refine_ls_weighting_details 'w=1/[\s^2^(Fo^2^)+(0.0444P)^2^+0.0000P] where P=(Fo^2^+2Fc^2^)/3'
_refine_ls_weighting_scheme calc
_refine_ls_wR_factor_all 0.1533
_refine_ls_wR_factor_obs 0.1223
_reflns_number_observed 3866
_reflns_number_total 6844
_reflns_observed_criterion >2sigma(I)
_cod_data_source_file b102377msup1.cif
_cod_data_source_block B102377M-4b
_cod_depositor_comments
;
The following automatic conversions were performed:

'_refine_ls_weighting_scheme' value 'calc
w=1/[\s^2^(Fo^2^)+(0.0444P)^2^+0.0000P] where P=(Fo^2^+2Fc^2^)/3' was
changed to 'calc'. New tag '_refine_ls_weighting_details' was
created. The value of the new tag was set to
'w=1/[\s^2^(Fo^2^)+(0.0444P)^2^+0.0000P] where P=(Fo^2^+2Fc^2^)/3'.

Automatic conversion script
Id: cif_fix_values 3143 2015-03-26 13:38:13Z robertas 
;
_cod_original_cell_volume 2710.6(9)
_cod_database_code 7213476

loop_
_symmetry_equiv_pos_as_xyz
'x, y, z'
'-x, -y, z+1/2'
'x+1/2, -y, z'
'-x+1/2, y, z+1/2'

loop_
_atom_site_aniso_label
_atom_site_aniso_U_11
_atom_site_aniso_U_22
_atom_site_aniso_U_33
_atom_site_aniso_U_23
_atom_site_aniso_U_13
_atom_site_aniso_U_12
Fe1 0.0204(6) 0.0185(5) 0.0149(4) 0.0010(6) 0.0020(5) 0.0022(4)
C1 0.010(4) 0.019(4) 0.021(4) 0.006(3) 0.003(3) -0.004(3)
C2 0.012(4) 0.015(4) 0.023(4) -0.003(3) -0.008(3) 0.006(3)
C3 0.015(4) 0.040(5) 0.009(4) -0.006(3) -0.002(3) -0.006(3)
C4 0.020(4) 0.019(4) 0.021(4) 0.001(3) 0.003(3) 0.005(3)
C5 0.018(4) 0.014(4) 0.021(4) 0.003(3) 0.010(3) 0.007(3)
B1 0.024(4) 0.014(4) 0.021(4) 0.003(4) 0.003(4) -0.002(3)
O1 0.021(3) 0.019(3) 0.022(3) -0.004(2) -0.005(2) 0.005(2)
O2 0.026(3) 0.020(3) 0.023(3) 0.000(2) -0.002(2) 0.006(2)
C6 0.021(4) 0.016(4) 0.018(3) 0.006(3) -0.006(3) 0.003(3)
N1 0.022(4) 0.017(3) 0.017(3) 0.000(2) -0.003(3) -0.002(3)
C7 0.046(6) 0.028(5) 0.021(4) -0.004(4) -0.008(4) -0.006(4)
C8 0.023(4) 0.034(5) 0.020(4) 0.002(3) 0.002(4) 0.003(4)
C9 0.036(5) 0.035(5) 0.025(4) 0.004(4) 0.007(4) -0.012(4)
C10 0.045(5) 0.024(4) 0.023(4) 0.000(3) 0.009(4) -0.002(4)
C11 0.045(6) 0.033(5) 0.011(4) 0.001(3) 0.003(4) -0.008(4)
C12 0.033(6) 0.029(5) 0.020(5) 0.000(3) 0.020(4) -0.003(4)
C13 0.027(4) 0.042(6) 0.034(5) 0.013(4) 0.023(4) 0.000(4)
Fe2 0.0173(5) 0.0225(5) 0.0140(4) -0.0027(5) -0.0031(5) 0.0013(5)
C14 0.022(5) 0.020(4) 0.003(3) -0.004(3) 0.000(3) 0.001(4)
C15 0.029(5) 0.016(4) 0.017(4) -0.001(3) -0.001(3) 0.001(3)
C16 0.015(4) 0.023(4) 0.028(5) 0.001(4) 0.006(3) -0.001(3)
C17 0.008(4) 0.030(5) 0.019(4) -0.013(3) 0.002(3) 0.005(3)
C18 0.024(4) 0.011(4) 0.015(4) -0.005(3) 0.001(3) -0.002(3)
B2 0.024(5) 0.017(5) 0.021(4) -0.006(4) 0.002(4) -0.007(4)
O3 0.017(3) 0.021(3) 0.019(3) 0.002(2) 0.009(2) 0.005(2)
O4 0.020(3) 0.022(3) 0.023(2) 0.004(2) 0.008(2) 0.005(2)
C19 0.024(4) 0.022(4) 0.019(4) 0.000(3) -0.004(3) 0.005(3)
N2 0.020(3) 0.018(3) 0.016(3) 0.003(3) -0.008(3) -0.002(2)
C20 0.043(4) 0.017(3) 0.020(4) 0.004(4) 0.000(4) 0.005(4)
C21 0.027(4) 0.023(4) 0.017(4) -0.002(3) 0.001(3) 0.000(3)
C22 0.044(6) 0.042(6) 0.030(6) -0.001(4) -0.024(5) 0.003(4)
C23 0.034(5) 0.055(6) 0.010(4) -0.004(4) -0.009(4) -0.009(5)
C24 0.031(5) 0.024(4) 0.021(4) -0.009(3) -0.010(4) 0.000(4)
C25 0.022(4) 0.033(5) 0.017(4) -0.005(3) -0.012(3) -0.005(3)
C26 0.024(4) 0.044(6) 0.032(5) -0.015(4) -0.008(4) 0.005(4)

loop_
_atom_site_label
_atom_site_type_symbol
_atom_site_fract_x
_atom_site_fract_y
_atom_site_fract_z
_atom_site_U_iso_or_equiv
_atom_site_thermal_displace_type
_atom_site_occupancy
_atom_site_calc_flag
_atom_site_refinement_flags
Fe1 Fe 0.00730(4) 0.89065(15) 0.06182(4) 0.0179(2) Uani 1 d .
C1 C 0.0019(4) 1.0475(11) -0.0263(4) 0.017(2) Uani 1 d .
C2 C 0.0375(3) 1.1681(11) 0.0199(3) 0.017(2) Uani 1 d .
H2 H 0.0276(3) 1.3171(11) 0.0355(3) 0.020 Uiso 1 calc R
C3 C 0.0900(4) 1.0403(13) 0.0407(4) 0.021(2) Uani 1 d .
H3 H 0.1229(4) 1.0839(13) 0.0728(4) 0.025 Uiso 1 calc R
C4 C 0.0861(3) 0.8399(12) 0.0067(3) 0.020(2) Uani 1 d .
H4 H 0.1156(3) 0.7160(12) 0.0118(3) 0.024 Uiso 1 calc R
C5 C 0.0338(3) 0.8435(11) -0.0344(3) 0.018(2) Uani 1 d .
B1 B -0.0584(4) 1.1260(13) -0.0611(4) 0.020(2) Uani 1 d .
O1 O -0.0771(2) 1.0361(7) -0.1194(3) 0.0206(13) Uani 1 d .
H1O H -0.0478(2) 0.9624(7) -0.1351(3) 0.025 Uiso 1 calc R
O2 O -0.0947(2) 1.2832(7) -0.0333(2) 0.0229(12) Uani 1 d .
H2O H -0.1145(2) 1.3485(7) -0.0627(2) 0.028 Uiso 1 calc R
C6 C 0.0131(3) 0.6656(11) -0.0798(3) 0.018(2) Uani 1 d .
H61 H 0.0437(3) 0.5462(11) -0.0782(3) 0.022 Uiso 1 calc R
H62 H -0.0276(3) 0.6085(11) -0.0648(3) 0.022 Uiso 1 calc R
N1 N 0.0071(3) 0.7427(9) -0.1479(3) 0.0189(14) Uani 1 d .
C7 C -0.0156(5) 0.5692(13) -0.1907(3) 0.032(2) Uani 1 d .
H71 H -0.0527(5) 0.5032(13) -0.1713(3) 0.038 Uiso 1 calc R
H72 H 0.0171(5) 0.4595(13) -0.1957(3) 0.038 Uiso 1 calc R
H73 H -0.0261(5) 0.6290(13) -0.2337(3) 0.038 Uiso 1 calc R
C8 C 0.0662(4) 0.8279(13) -0.1729(4) 0.026(2) Uani 1 d .
H81 H 0.0819(4) 0.9394(13) -0.1431(4) 0.031 Uiso 1 calc R
H82 H 0.0596(4) 0.8908(13) -0.2164(4) 0.031 Uiso 1 calc R
H83 H 0.0968(4) 0.7107(13) -0.1760(4) 0.031 Uiso 1 calc R
C9 C -0.0550(4) 0.6553(14) 0.0884(4) 0.032(2) Uani 1 d .
H9 H -0.0712(4) 0.5381(14) 0.0593(4) 0.039 Uiso 1 calc R
C10 C -0.0012(4) 0.6426(12) 0.1284(4) 0.031(2) Uani 1 d .
H10 H 0.0272(4) 0.5154(12) 0.1326(4) 0.037 Uiso 1 calc R
C11 C 0.0061(4) 0.8483(13) 0.1606(4) 0.030(2) Uani 1 d .
H11 H 0.0403(4) 0.8882(13) 0.1917(4) 0.036 Uiso 1 calc R
C12 C -0.0444(4) 0.9858(13) 0.1404(5) 0.027(2) Uani 1 d .
H12 H -0.0519(4) 1.1377(13) 0.1550(5) 0.033 Uiso 1 calc R
C13 C -0.0815(4) 0.8659(14) 0.0953(4) 0.034(2) Uani 1 d .
H13 H -0.1196(4) 0.9200(14) 0.0723(4) 0.041 Uiso 1 calc R
Fe2 Fe 0.25465(5) 0.42847(15) 0.19422(5) 0.0180(2) Uani 1 d .
C14 C 0.2593(4) 0.5805(11) 0.2824(3) 0.015(2) Uani 1 d .
C15 C 0.2903(3) 0.7021(12) 0.2332(3) 0.021(2) Uani 1 d .
H15 H 0.2795(3) 0.8524(12) 0.2195(3) 0.025 Uiso 1 calc R
C16 C 0.3388(3) 0.5763(12) 0.2070(4) 0.022(2) Uani 1 d .
H16 H 0.3677(3) 0.6218(12) 0.1711(4) 0.026 Uiso 1 calc R
C17 C 0.3391(3) 0.3750(13) 0.2383(3) 0.019(2) Uani 1 d .
H17 H 0.3683(3) 0.2527(13) 0.2291(3) 0.023 Uiso 1 calc R
C18 C 0.2893(4) 0.3760(11) 0.2859(3) 0.017(2) Uani 1 d .
B2 B 0.1981(4) 0.6513(14) 0.3210(4) 0.021(2) Uani 1 d .
O3 O 0.1817(2) 0.5590(8) 0.3789(3) 0.0193(11) Uani 1 d .
H3O H 0.1992(2) 0.4382(8) 0.3824(3) 0.023 Uiso 1 calc R
O4 O 0.1629(2) 0.8132(7) 0.2946(2) 0.0217(11) Uani 1 d .
H4O H 0.1338(2) 0.8449(7) 0.3204(2) 0.026 Uiso 1 calc R
C19 C 0.2722(4) 0.1907(12) 0.3310(3) 0.021(2) Uani 1 d .
H191 H 0.2317(4) 0.1297(12) 0.3169(3) 0.026 Uiso 1 calc R
H192 H 0.3040(4) 0.0757(12) 0.3269(3) 0.026 Uiso 1 calc R
N2 N 0.2677(3) 0.2554(9) 0.3998(3) 0.0181(14) Uani 1 d .
C20 C 0.2472(4) 0.0708(10) 0.4386(4) 0.027(2) Uani 1 d .
H201 H 0.2338(4) 0.1204(10) 0.4820(4) 0.032 Uiso 1 calc R
H202 H 0.2818(4) -0.0314(10) 0.4434(4) 0.032 Uiso 1 calc R
H203 H 0.2122(4) -0.0006(10) 0.4165(4) 0.032 Uiso 1 calc R
C21 C 0.3272(3) 0.3408(12) 0.4236(3) 0.022(2) Uani 1 d .
H211 H 0.3384(3) 0.4694(12) 0.3983(3) 0.027 Uiso 1 calc R
H212 H 0.3597(3) 0.2310(12) 0.4185(3) 0.027 Uiso 1 calc R
H213 H 0.3232(3) 0.3792(12) 0.4700(3) 0.027 Uiso 1 calc R
C22 C 0.1924(5) 0.5204(15) 0.1252(5) 0.039(3) Uani 1 d .
H22 H 0.1817(5) 0.6733(15) 0.1142(5) 0.046 Uiso 1 calc R
C23 C 0.2404(4) 0.4005(14) 0.0961(4) 0.033(2) Uani 1 d .
H23 H 0.2692(4) 0.4507(14) 0.0606(4) 0.039 Uiso 1 calc R
C24 C 0.2399(4) 0.1904(12) 0.1261(3) 0.025(2) Uani 1 d .
H24 H 0.2686(4) 0.0678(12) 0.1158(3) 0.030 Uiso 1 calc R
C25 C 0.1919(3) 0.1902(12) 0.1728(3) 0.024(2) Uani 1 d .
H25 H 0.1803(3) 0.0669(12) 0.2019(3) 0.029 Uiso 1 calc R
C26 C 0.1628(4) 0.3982(14) 0.1719(4) 0.033(2) Uani 1 d .
H26 H 0.1270(4) 0.4453(14) 0.1999(4) 0.040 Uiso 1 calc R

loop_
_atom_type_symbol
_atom_type_description
_atom_type_scat_dispersion_real
_atom_type_scat_dispersion_imag
_atom_type_scat_source
C C 0.0033 0.0016 'International Tables Vol C Tables 4.2.6.8 and 6.1.1.4'
H H 0.0000 0.0000 'International Tables Vol C Tables 4.2.6.8 and 6.1.1.4'
B B 0.0013 0.0007 'International Tables Vol C Tables 4.2.6.8 and 6.1.1.4'
N N 0.0061 0.0033 'International Tables Vol C Tables 4.2.6.8 and 6.1.1.4'
O O 0.0106 0.0060 'International Tables Vol C Tables 4.2.6.8 and 6.1.1.4'
Fe Fe 0.3463 0.8444 'International Tables Vol C Tables 4.2.6.8 and 6.1.1.4'

loop_
_geom_angle_atom_site_label_1
_geom_angle_atom_site_label_2
_geom_angle_atom_site_label_3
_geom_angle
C2 Fe1 C13 120.4(3)
C2 Fe1 C11 122.2(3)
C13 Fe1 C11 69.2(3)
C2 Fe1 C12 105.1(3)
C13 Fe1 C12 41.1(3)
C11 Fe1 C12 41.3(3)
C2 Fe1 C3 41.4(3)
C13 Fe1 C3 156.6(3)
C11 Fe1 C3 106.1(3)
C12 Fe1 C3 120.4(3)
C2 Fe1 C1 40.9(3)
C13 Fe1 C1 106.2(3)
C11 Fe1 C1 158.7(3)
C12 Fe1 C1 121.6(3)
C3 Fe1 C1 69.5(3)
C2 Fe1 C9 157.4(3)
C13 Fe1 C9 41.0(3)
C11 Fe1 C9 68.8(3)
C12 Fe1 C9 69.1(3)
C3 Fe1 C9 160.4(3)
C1 Fe1 C9 122.2(3)
C2 Fe1 C4 68.6(3)
C13 Fe1 C4 160.9(3)
C11 Fe1 C4 122.3(3)
C12 Fe1 C4 157.4(3)
C3 Fe1 C4 40.7(3)
C1 Fe1 C4 68.8(3)
C9 Fe1 C4 124.9(3)
C2 Fe1 C10 160.1(3)
C13 Fe1 C10 68.8(3)
C11 Fe1 C10 41.3(3)
C12 Fe1 C10 69.4(3)
C3 Fe1 C10 123.6(3)
C1 Fe1 C10 158.2(3)
C9 Fe1 C10 40.3(3)
C4 Fe1 C10 108.6(3)
C2 Fe1 C5 68.3(3)
C13 Fe1 C5 124.6(3)
C11 Fe1 C5 158.2(3)
C12 Fe1 C5 160.0(3)
C3 Fe1 C5 68.1(3)
C1 Fe1 C5 41.2(3)
C9 Fe1 C5 109.3(3)
C4 Fe1 C5 39.8(3)
C10 Fe1 C5 123.1(3)
C2 C1 C5 106.3(6)
C2 C1 B1 125.8(6)
C5 C1 B1 128.0(7)
C2 C1 Fe1 68.7(4)
C5 C1 Fe1 70.0(4)
B1 C1 Fe1 126.7(5)
C1 C2 C3 109.0(6)
C1 C2 Fe1 70.4(4)
C3 C2 Fe1 70.0(4)
C4 C3 C2 106.9(6)
C4 C3 Fe1 70.0(4)
C2 C3 Fe1 68.6(4)
C5 C4 C3 108.9(7)
C5 C4 Fe1 70.6(4)
C3 C4 Fe1 69.4(4)
C4 C5 C1 108.9(6)
C4 C5 C6 126.3(6)
C1 C5 C6 124.8(7)
C4 C5 Fe1 69.6(4)
C1 C5 Fe1 68.8(4)
C6 C5 Fe1 127.4(5)
O2 B1 O1 118.8(7)
O2 B1 C1 120.4(7)
O1 B1 C1 120.8(7)
N1 C6 C5 111.6(5)
C8 N1 C7 110.0(6)
C8 N1 C6 111.8(6)
C7 N1 C6 110.6(5)
C10 C9 C13 108.5(7)
C10 C9 Fe1 70.2(4)
C13 C9 Fe1 68.6(4)
C9 C10 C11 107.6(7)
C9 C10 Fe1 69.5(4)
C11 C10 Fe1 68.4(4)
C12 C11 C10 108.1(8)
C12 C11 Fe1 69.4(5)
C10 C11 Fe1 70.3(4)
C13 C12 C11 107.3(7)
C13 C12 Fe1 69.1(5)
C11 C12 Fe1 69.2(5)
C12 C13 C9 108.5(8)
C12 C13 Fe1 69.8(5)
C9 C13 Fe1 70.4(4)
C22 Fe2 C15 106.7(3)
C22 Fe2 C26 39.6(4)
C15 Fe2 C26 122.2(3)
C22 Fe2 C23 40.4(4)
C15 Fe2 C23 121.0(3)
C26 Fe2 C23 68.0(3)
C22 Fe2 C14 121.2(3)
C15 Fe2 C14 41.0(3)
C26 Fe2 C14 106.8(3)
C23 Fe2 C14 156.7(3)
C22 Fe2 C18 157.6(4)
C15 Fe2 C18 68.6(3)
C26 Fe2 C18 123.0(3)
C23 Fe2 C18 160.9(3)
C14 Fe2 C18 40.9(3)
C22 Fe2 C16 123.1(4)
C15 Fe2 C16 40.5(3)
C26 Fe2 C16 158.1(3)
C23 Fe2 C16 107.2(3)
C14 Fe2 C16 68.6(3)
C18 Fe2 C16 68.4(3)
C22 Fe2 C25 67.7(3)
C15 Fe2 C25 159.7(3)
C26 Fe2 C25 41.1(3)
C23 Fe2 C25 68.2(3)
C14 Fe2 C25 123.8(3)
C18 Fe2 C25 108.7(3)
C16 Fe2 C25 159.0(3)
C22 Fe2 C17 159.2(4)
C15 Fe2 C17 68.2(3)
C26 Fe2 C17 160.2(3)
C23 Fe2 C17 123.5(3)
C14 Fe2 C17 69.1(3)
C18 Fe2 C17 41.3(3)
C16 Fe2 C17 40.1(3)
C25 Fe2 C17 124.0(3)
C22 Fe2 C24 68.2(3)
C15 Fe2 C24 158.0(3)
C26 Fe2 C24 68.4(3)
C23 Fe2 C24 41.2(3)
C14 Fe2 C24 160.1(3)
C18 Fe2 C24 124.3(3)
C16 Fe2 C24 123.1(3)
C25 Fe2 C24 40.0(3)
C17 Fe2 C24 108.5(3)
C15 C14 C18 107.2(6)
C15 C14 B2 126.1(7)
C18 C14 B2 126.4(6)
C15 C14 Fe2 69.0(4)
C18 C14 Fe2 69.7(4)
B2 C14 Fe2 121.6(5)
C16 C15 C14 108.8(7)
C16 C15 Fe2 70.4(4)
C14 C15 Fe2 70.0(4)
C17 C16 C15 108.9(7)
C17 C16 Fe2 70.3(4)
C15 C16 Fe2 69.2(4)
C16 C17 C18 107.5(6)
C16 C17 Fe2 69.6(4)
C18 C17 Fe2 69.0(4)
C14 C18 C17 107.8(6)
C14 C18 C19 126.4(6)
C17 C18 C19 125.8(7)
C14 C18 Fe2 69.4(4)
C17 C18 Fe2 69.7(4)
C19 C18 Fe2 126.1(5)
O3 B2 O4 120.7(7)
O3 B2 C14 121.8(7)
O4 B2 C14 117.5(7)
N2 C19 C18 113.1(6)
C20 N2 C19 109.1(6)
C20 N2 C21 111.4(6)
C19 N2 C21 111.1(6)
C26 C22 C23 109.9(8)
C26 C22 Fe2 70.4(5)
C23 C22 Fe2 70.2(5)
C22 C23 C24 107.0(8)
C22 C23 Fe2 69.4(5)
C24 C23 Fe2 70.1(4)
C25 C24 C23 107.2(7)
C25 C24 Fe2 69.7(4)
C23 C24 Fe2 68.7(4)
C24 C25 C26 108.1(7)
C24 C25 Fe2 70.2(4)
C26 C25 Fe2 68.8(4)
C22 C26 C25 107.7(8)
C22 C26 Fe2 70.0(5)
C25 C26 Fe2 70.1(4)

loop_
_geom_bond_atom_site_label_1
_geom_bond_atom_site_label_2
_geom_bond_distance
Fe1 C2 2.026(7)
Fe1 C13 2.028(8)
Fe1 C11 2.035(8)
Fe1 C12 2.037(9)
Fe1 C3 2.045(8)
Fe1 C1 2.048(8)
Fe1 C9 2.051(8)
Fe1 C4 2.053(7)
Fe1 C10 2.059(7)
Fe1 C5 2.065(7)
C1 C2 1.425(10)
C1 C5 1.446(10)
C1 B1 1.552(11)
C2 C3 1.439(10)
C3 C4 1.425(10)
C4 C5 1.401(10)
C5 C6 1.507(9)
B1 O2 1.370(9)
B1 O1 1.374(10)
C6 N1 1.475(8)
N1 C8 1.464(9)
N1 C7 1.469(9)
C9 C10 1.415(11)
C9 C13 1.430(11)
C10 C11 1.443(10)
C11 C12 1.437(12)
C12 C13 1.426(12)
Fe2 C22 2.023(9)
Fe2 C15 2.023(7)
Fe2 C26 2.029(8)
Fe2 C23 2.034(7)
Fe2 C14 2.035(7)
Fe2 C18 2.039(7)
Fe2 C16 2.039(7)
Fe2 C25 2.045(7)
Fe2 C17 2.048(7)
Fe2 C24 2.052(7)
C14 C15 1.421(9)
C14 C18 1.423(10)
C14 B2 1.592(11)
C15 C16 1.405(10)
C16 C17 1.401(10)
C17 C18 1.443(10)
C18 C19 1.517(10)
B2 O3 1.359(10)
B2 O4 1.365(10)
C19 N2 1.463(8)
N2 C20 1.459(9)
N2 C21 1.464(9)
C22 C26 1.373(13)
C22 C23 1.402(13)
C23 C24 1.439(11)
C24 C25 1.403(10)
C25 C26 1.431(11)
